data_1549231
loop_
_publ_author_name
'Rehman, Abida'
'Delori, Amit'
'Hughes, David S.'
'Jones, William'

_publ_section_title
;
 Structural studies of crystalline forms of triamterene with carboxylic
 acid, GRAS and API molecules
;
_journal_issue 3
_journal_name_full IUCrJ
_journal_page_first
;
;
_journal_paper_doi 10.1107/S2052252518003317
_journal_volume 5
_journal_year 2018
_chemical_formula_moiety '2(C12 H12 N7), C6 H8 O4, 2(C2 H6 O S)'
_chemical_formula_sum 'C34 H44 N14 O6 S2'
_chemical_formula_weight 808.95
_chemical_name_common 'Triamterene, adipic acid and DMSO'
_chemical_name_systematic
;
 Triamterenium adipate, DMSO solvate
;
_space_group_crystal_system triclinic
_space_group_IT_number 2
_space_group_name_Hall '-P 1'
_space_group_name_H-M_alt 'P -1'
_symmetry_space_group_name_Hall '-P 1'
_symmetry_space_group_name_H-M 'P -1'
_atom_sites_solution_hydrogens mixed
_atom_sites_solution_primary difmap
_atom_sites_solution_secondary direct
_audit_creation_method SHELXL-2013
_cell_angle_alpha 115.247(2)
_cell_angle_beta 109.951(4)
_cell_angle_gamma 90.122(2)
_cell_formula_units_Z 2
_cell_length_a 11.0286(3)
_cell_length_b 13.7429(4)
_cell_length_c 14.9742(5)
_cell_measurement_reflns_used 40707
_cell_measurement_temperature 180(2)
_cell_measurement_theta_max 25.35
_cell_measurement_theta_min 1.00
_cell_volume 1900.25(12)
_computing_cell_refinement 'HKL Scalepack (Otwinowski & Minor 1997)'
_computing_data_collection 'Collect (Nonius B.V. 1998)'
_computing_data_reduction
;
 HKL Denzo and Scalepack (Otwinowski & Minor 1997)
;
_computing_molecular_graphics 'Mercury (Macrae et al., 2008)'
_computing_publication_material SHELXL
_computing_structure_refinement 'SHELXL-2013 (Sheldrick, 2013)'
_computing_structure_solution 'SIR-92 (Altomare et al. 1994)'
_diffrn_ambient_temperature 180(2)
_diffrn_measured_fraction_theta_full 0.996
_diffrn_measured_fraction_theta_max 0.995
_diffrn_measurement_device_type 'Nonius Kappa CCD'
_diffrn_measurement_method 'Thin slice \w and \f scans'
_diffrn_radiation_monochromator none
_diffrn_radiation_type MoK\a
_diffrn_radiation_wavelength 0.71073
_diffrn_reflns_av_R_equivalents 0.0523
_diffrn_reflns_av_unetI/netI 0.0497
_diffrn_reflns_Laue_measured_fraction_full 0.996
_diffrn_reflns_Laue_measured_fraction_max 0.995
_diffrn_reflns_limit_h_max 12
_diffrn_reflns_limit_h_min -13
_diffrn_reflns_limit_k_max 16
_diffrn_reflns_limit_k_min -16
_diffrn_reflns_limit_l_max 18
_diffrn_reflns_limit_l_min -18
_diffrn_reflns_number 25204
_diffrn_reflns_point_group_measured_fraction_full 0.996
_diffrn_reflns_point_group_measured_fraction_max 0.995
_diffrn_reflns_theta_full 25.241
_diffrn_reflns_theta_max 25.372
_diffrn_reflns_theta_min 3.555
_diffrn_source 'sealed X-ray tube'
_exptl_absorpt_coefficient_mu 0.205
_exptl_absorpt_correction_T_max 1.000
_exptl_absorpt_correction_T_min 0.894
_exptl_absorpt_correction_type multi-scan
_exptl_absorpt_process_details
;
multi-scan from symmetry-related measurements 
 Sortav (Blessing 1995)
;
_exptl_crystal_colour colourless
_exptl_crystal_density_diffrn 1.414
_exptl_crystal_density_method 'not measured'
_exptl_crystal_description block
_exptl_crystal_F_000 852
_exptl_crystal_size_max 0.120
_exptl_crystal_size_mid 0.050
_exptl_crystal_size_min 0.020
_refine_diff_density_max 1.614
_refine_diff_density_min -0.664
_refine_diff_density_rms 0.070
_refine_ls_extinction_method none
_refine_ls_goodness_of_fit_ref 1.022
_refine_ls_hydrogen_treatment mixed
_refine_ls_matrix_type full
_refine_ls_number_parameters 520
_refine_ls_number_reflns 6951
_refine_ls_number_restraints 18
_refine_ls_restrained_S_all 1.029
_refine_ls_R_factor_all 0.1007
_refine_ls_R_factor_gt 0.0729
_refine_ls_shift/su_max 0.000
_refine_ls_shift/su_mean 0.000
_refine_ls_structure_factor_coef Fsqd
_refine_ls_weighting_details 'w=1/[\s^2^(Fo^2^)+(0.0749P)^2^+4.0839P] where P=(Fo^2^+2Fc^2^)/3'
_refine_ls_weighting_scheme calc
_refine_ls_wR_factor_gt 0.1727
_refine_ls_wR_factor_ref 0.1911
_reflns_Friedel_coverage 0.000
_reflns_number_gt 5118
_reflns_number_total 6951
_reflns_threshold_expression 'I > 2\s(I)'
_cod_data_source_file lq5012.cif
_cod_data_source_block 1c_DMSO
_cod_original_cell_volume 1900.24(11)
_cod_database_code 1549231
_shelx_space_group_comment
;
The symmetry employed for this shelxl refinement is uniquely defined
by the following loop, which should always be used as a source of
symmetry information in preference to the above space-group names.
They are only intended as comments.
;
_shelx_estimated_absorpt_t_min 0.976
_shelx_estimated_absorpt_t_max 0.996
_shelxl_version_number 2013-4

loop_
_space_group_symop_operation_xyz
'x, y, z'
'-x, -y, -z'

loop_
_atom_site_label
_atom_site_type_symbol
_atom_site_fract_x
_atom_site_fract_y
_atom_site_fract_z
_atom_site_U_iso_or_equiv
_atom_site_adp_type
_atom_site_occupancy
_atom_site_site_symmetry_order
_atom_site_calc_flag
_atom_site_refinement_flags_posn
_atom_site_refinement_flags_adp
_atom_site_refinement_flags_occupancy
_atom_site_disorder_assembly
_atom_site_disorder_group
N1A N 0.3191(3) 0.2248(2) 0.1399(2) 0.0278(6) Uani 1 1 d . . . . .
C2A C 0.2342(3) 0.2886(3) 0.1739(3) 0.0282(7) Uani 1 1 d . . . . .
N2A N 0.2583(3) 0.3930(2) 0.1995(3) 0.0369(7) Uani 1 1 d . . . . .
H3A H 0.2043 0.4363 0.2202 0.044 Uiso 1 1 calc R U . . .
H2A H 0.3282 0.4194 0.1959 0.044 Uiso 1 1 calc R U . . .
N3A N 0.1270(3) 0.2501(2) 0.1800(2) 0.0287(6) Uani 1 1 d . . . . .
C4A C 0.1028(3) 0.1430(3) 0.1529(3) 0.0263(7) Uani 1 1 d . . . . .
C4AA C 0.1927(3) 0.0729(3) 0.1223(3) 0.0258(7) Uani 1 1 d . . . . .
N4A N -0.0044(3) 0.1035(2) 0.1547(2) 0.0316(7) Uani 1 1 d . . . . .
H4A H -0.0593 0.1469 0.1734 0.038 Uiso 1 1 calc R U . . .
H5A H -0.0214 0.0338 0.1371 0.038 Uiso 1 1 calc R U . . .
N5A N 0.1757(3) -0.0320(2) 0.1071(2) 0.0276(6) Uani 1 1 d . . . . .
C6A C 0.2613(3) -0.0922(3) 0.0799(3) 0.0268(7) Uani 1 1 d . . . . .
C7A C 0.3626(3) -0.0504(3) 0.0571(3) 0.0283(7) Uani 1 1 d . . . . .
N7A N 0.4380(3) -0.1160(3) 0.0157(3) 0.0350(7) Uani 1 1 d . . . . .
N8A N 0.3825(3) 0.0542(2) 0.0770(2) 0.0277(6) Uani 1 1 d . . . . .
C8AA C 0.2991(3) 0.1156(3) 0.1126(3) 0.0259(7) Uani 1 1 d . . . . .
C9A C 0.2507(3) -0.2024(3) 0.0749(3) 0.0281(7) Uani 1 1 d . . . . .
C10A C 0.1383(4) -0.2807(3) 0.0047(3) 0.0355(8) Uani 1 1 d . . . . .
H10A H 0.0702 -0.2657 -0.0446 0.043 Uiso 1 1 calc R U . . .
C11A C 0.1248(4) -0.3801(3) 0.0059(3) 0.0410(9) Uani 1 1 d . . . . .
H11A H 0.0489 -0.4338 -0.0435 0.049 Uiso 1 1 calc R U . . .
C12A C 0.2224(4) -0.4008(3) 0.0793(3) 0.0403(9) Uani 1 1 d . . . . .
H12A H 0.2123 -0.4684 0.0815 0.048 Uiso 1 1 calc R U . . .
C13A C 0.3342(4) -0.3244(3) 0.1494(3) 0.0340(8) Uiso 1 1 d . . . . .
H13A H 0.4008 -0.3392 0.1997 0.041 Uiso 1 1 calc R U . . .
C14A C 0.3494(4) -0.2254(3) 0.1465(3) 0.0319(8) Uiso 1 1 d . . . . .
H14A H 0.4276 -0.1735 0.1935 0.038 Uiso 1 1 calc R U . . .
N1B N 0.3412(3) 0.7274(2) 0.6746(2) 0.0264(6) Uani 1 1 d . . . . .
C2B C 0.2728(3) 0.7927(3) 0.7304(3) 0.0271(7) Uani 1 1 d . . . . .
N2B N 0.3006(3) 0.8988(2) 0.7636(2) 0.0330(7) Uani 1 1 d . . . . .
H3B H 0.2578 0.9436 0.7988 0.040 Uiso 1 1 calc R U . . .
H2B H 0.3621 0.9248 0.7505 0.040 Uiso 1 1 calc R U . . .
N3B N 0.1786(3) 0.7550(2) 0.7514(2) 0.0283(6) Uani 1 1 d . . . . .
C4B C 0.1492(3) 0.6471(3) 0.7147(3) 0.0296(8) Uani 1 1 d . . . . .
N4B N 0.0531(3) 0.6080(2) 0.7311(3) 0.0379(8) Uani 1 1 d . . . . .
H4B H 0.0098 0.6530 0.7657 0.045 Uiso 1 1 calc R U . . .
H5B H 0.0325 0.5372 0.7074 0.045 Uiso 1 1 calc R U . . .
C4AB C 0.2170(3) 0.5734(3) 0.6559(3) 0.0272(7) Uani 1 1 d . . . . .
N5B N 0.1853(3) 0.4641(2) 0.6194(2) 0.0279(6) Uani 1 1 d . . . . .
C6B C 0.2464(3) 0.3995(3) 0.5629(3) 0.0256(7) Uani 1 1 d . . . . .
C7B C 0.3414(3) 0.4440(3) 0.5364(3) 0.0271(7) Uani 1 1 d . . . . .
N7B N 0.3961(3) 0.3771(3) 0.4725(3) 0.0364(8) Uani 1 1 d . . . . .
N8B N 0.3748(3) 0.5520(2) 0.5745(2) 0.0280(6) Uani 1 1 d . . . . .
C8AB C 0.3126(3) 0.6159(3) 0.6349(3) 0.0259(7) Uani 1 1 d . . . . .
C9B C 0.2127(3) 0.2808(3) 0.5274(3) 0.0282(7) Uani 1 1 d . . . . .
C10B C 0.1146(4) 0.2160(3) 0.4304(3) 0.0401(9) Uani 1 1 d . . . . .
H10B H 0.0752 0.2456 0.3826 0.048 Uiso 1 1 calc R U . . .
C11B C 0.0728(4) 0.1076(3) 0.4016(3) 0.0463(10) Uani 1 1 d . . . . .
H11B H 0.0047 0.0636 0.3346 0.056 Uiso 1 1 calc R U . . .
C12B C 0.1299(4) 0.0642(3) 0.4700(3) 0.0445(10) Uani 1 1 d . . . . .
H12B H 0.0998 -0.0094 0.4511 0.053 Uiso 1 1 calc R U . . .
C13B C 0.2306(4) 0.1272(3) 0.5659(3) 0.0451(10) Uani 1 1 d . . . . .
H13B H 0.2719 0.0961 0.6119 0.054 Uiso 1 1 calc R U . . .
C14B C 0.2724(4) 0.2355(3) 0.5957(3) 0.0382(9) Uani 1 1 d . . . . .
H14B H 0.3413 0.2789 0.6624 0.046 Uiso 1 1 calc R U . . .
C1C C 0.4875(3) 0.0816(3) 0.3554(3) 0.0288(8) Uani 1 1 d . . . . .
O1C O 0.4799(3) 0.17533(19) 0.3599(2) 0.0354(6) Uani 1 1 d . . . . .
C2C C 0.3924(4) 0.0374(3) 0.3879(3) 0.0330(8) Uani 1 1 d . . . . .
H1C H 0.3144 -0.0076 0.3230 0.040 Uiso 1 1 calc R U . . .
H2C H 0.3629 0.0998 0.4349 0.040 Uiso 1 1 calc R U . . .
O2C O 0.5644(3) 0.0226(2) 0.3227(2) 0.0423(7) Uani 1 1 d . . . . .
C3C C 0.4463(4) -0.0317(3) 0.4457(3) 0.0334(8) Uani 1 1 d . . . . .
H3C H 0.3735 -0.0649 0.4537 0.040 Uiso 1 1 calc R U . . .
H4C H 0.4806 -0.0919 0.4007 0.040 Uiso 1 1 calc R U . . .
C1D C 0.5282(3) 0.4207(3) 0.1422(3) 0.0270(7) Uani 1 1 d . . . . .
O1D O 0.5016(3) 0.31838(19) 0.1063(2) 0.0367(6) Uani 1 1 d . . . . .
C2D C 0.6224(3) 0.4627(3) 0.1068(3) 0.0313(8) Uani 1 1 d . . . . .
H1D H 0.6495 0.3996 0.0582 0.038 Uiso 1 1 calc R U . . .
H2D H 0.7018 0.5078 0.1700 0.038 Uiso 1 1 calc R U . . .
O2D O 0.4832(2) 0.48912(19) 0.2044(2) 0.0340(6) Uani 1 1 d . . . . .
C3D C 0.5618(3) 0.5307(3) 0.0497(3) 0.0302(8) Uani 1 1 d . . . . .
H3D H 0.5405 0.5964 0.1001 0.036 Uiso 1 1 calc R U . . .
H4D H 0.6276 0.5558 0.0292 0.036 Uiso 1 1 calc R U . . .
S1E S 0.16128(11) 0.67740(8) 0.32485(8) 0.0452(3) Uani 1 1 d D . . . .
O1E O 0.0858(3) 0.5633(2) 0.2590(2) 0.0462(7) Uani 1 1 d D . . . .
C1E C 0.3249(4) 0.6647(4) 0.3889(3) 0.0499(11) Uani 1 1 d D . . . .
H1E H 0.3640 0.6302 0.3355 0.075 Uiso 1 1 calc R U . . .
H2E H 0.3245 0.6197 0.4249 0.075 Uiso 1 1 calc R U . . .
H3E H 0.3764 0.7374 0.4414 0.075 Uiso 1 1 calc R U . . .
C2E C 0.1180(6) 0.7352(4) 0.4396(4) 0.0682(14) Uani 1 1 d D . . . .
H4E H 0.0298 0.7530 0.4194 0.102 Uiso 1 1 calc R U . . .
H5E H 0.1808 0.8019 0.4944 0.102 Uiso 1 1 calc R U . . .
H6E H 0.1197 0.6825 0.4678 0.102 Uiso 1 1 calc R U . . .
S1F S 0.14448(15) 1.14703(12) 0.80626(12) 0.0427(4) Uani 0.7 1 d D . P A 1
O1F O 0.1590(7) 1.0752(4) 0.8691(4) 0.0483(6) Uiso 0.7 1 d D U P A 1
C1F C 0.3122(6) 1.1906(6) 0.8335(6) 0.0483(6) Uiso 0.7 1 d D U P A 1
H1F H 0.3486 1.1276 0.7968 0.072 Uiso 0.7 1 calc R U P A 1
H2F H 0.3626 1.2232 0.9105 0.072 Uiso 0.7 1 calc R U P A 1
H3F H 0.3169 1.2449 0.8080 0.072 Uiso 0.7 1 calc R U P A 1
C2F C 0.1117(6) 1.2723(5) 0.8905(5) 0.0483(6) Uiso 0.7 1 d D U P A 1
H4F H 0.0242 1.2606 0.8907 0.072 Uiso 0.7 1 calc R U P A 1
H5F H 0.1158 1.3259 0.8641 0.072 Uiso 0.7 1 calc R U P A 1
H6F H 0.1771 1.2996 0.9632 0.072 Uiso 0.7 1 calc R U P A 1
S1F' S 0.1649(4) 1.1878(3) 0.8959(3) 0.0483(6) Uiso 0.3 1 d D U P B 2
O1F' O 0.1441(15) 1.0650(9) 0.8489(10) 0.0483(6) Uiso 0.3 1 d D U P B 2
C1F' C 0.2704(13) 1.2054(13) 0.8312(13) 0.0483(6) Uiso 0.3 1 d D U P B 2
H1F' H 0.3623 1.2164 0.8775 0.072 Uiso 0.3 1 calc R U P B 2
H2F' H 0.2544 1.2692 0.8182 0.072 Uiso 0.3 1 calc R U P B 2
H3F' H 0.2513 1.1401 0.7632 0.072 Uiso 0.3 1 calc R U P B 2
C2F' C 0.0143(12) 1.1951(12) 0.8031(11) 0.0483(6) Uiso 0.3 1 d D U P B 2
H4F' H -0.0590 1.1512 0.7995 0.072 Uiso 0.3 1 calc R U P B 2
H5F' H 0.0187 1.1667 0.7323 0.072 Uiso 0.3 1 calc R U P B 2
H6F' H 0.0014 1.2713 0.8271 0.072 Uiso 0.3 1 calc R U P B 2
H1XA H 0.375(4) 0.253(3) 0.128(3) 0.038(11) Uiso 1 1 d . . . . .
H1XB H 0.410(5) 0.761(4) 0.670(4) 0.075(16) Uiso 1 1 d . . . . .
H6A H 0.422(4) -0.184(3) -0.006(3) 0.029(10) Uiso 1 1 d . . . . .
H7A H 0.489(4) -0.091(4) -0.001(3) 0.043(12) Uiso 1 1 d . . . . .
H6B H 0.381(4) 0.310(3) 0.453(3) 0.032(10) Uiso 1 1 d . . . . .
H7B H 0.455(5) 0.403(4) 0.458(3) 0.047(12) Uiso 1 1 d . . . . .

loop_
_atom_site_aniso_label
_atom_site_aniso_U_11
_atom_site_aniso_U_22
_atom_site_aniso_U_33
_atom_site_aniso_U_23
_atom_site_aniso_U_13
_atom_site_aniso_U_12
N1A 0.0299(16) 0.0246(15) 0.0392(17) 0.0155(13) 0.0233(14) 0.0094(13)
C2A 0.0316(19) 0.0280(18) 0.0313(18) 0.0141(15) 0.0181(15) 0.0084(15)
N2A 0.0388(18) 0.0267(16) 0.061(2) 0.0208(15) 0.0350(16) 0.0150(13)
N3A 0.0303(16) 0.0265(15) 0.0374(16) 0.0158(13) 0.0204(13) 0.0096(12)
C4A 0.0281(18) 0.0277(18) 0.0268(17) 0.0121(14) 0.0148(14) 0.0066(14)
C4AA 0.0276(18) 0.0247(17) 0.0303(18) 0.0128(14) 0.0164(15) 0.0078(14)
N4A 0.0302(16) 0.0244(15) 0.0457(18) 0.0134(13) 0.0239(14) 0.0093(12)
N5A 0.0294(15) 0.0281(15) 0.0288(15) 0.0124(12) 0.0158(12) 0.0082(12)
C6A 0.0277(18) 0.0280(18) 0.0295(17) 0.0133(14) 0.0162(14) 0.0092(14)
C7A 0.0297(18) 0.0300(18) 0.0312(18) 0.0148(15) 0.0171(15) 0.0108(15)
N7A 0.043(2) 0.0251(18) 0.054(2) 0.0202(16) 0.0350(17) 0.0145(15)
N8A 0.0307(16) 0.0271(15) 0.0355(16) 0.0163(13) 0.0213(13) 0.0125(12)
C8AA 0.0310(18) 0.0265(17) 0.0249(17) 0.0128(14) 0.0146(14) 0.0092(14)
C9A 0.0321(19) 0.0260(17) 0.0334(18) 0.0126(15) 0.0217(15) 0.0111(15)
C10A 0.035(2) 0.032(2) 0.041(2) 0.0165(17) 0.0169(17) 0.0081(16)
C11A 0.039(2) 0.033(2) 0.052(2) 0.0157(18) 0.0225(19) 0.0033(17)
C12A 0.058(3) 0.032(2) 0.055(2) 0.0258(19) 0.041(2) 0.0204(19)
N1B 0.0276(15) 0.0230(15) 0.0342(16) 0.0118(12) 0.0196(13) 0.0072(12)
C2B 0.0265(18) 0.0278(18) 0.0287(17) 0.0125(15) 0.0129(14) 0.0066(14)
N2B 0.0349(17) 0.0242(15) 0.0496(19) 0.0153(14) 0.0291(15) 0.0095(13)
N3B 0.0300(16) 0.0255(15) 0.0363(16) 0.0134(13) 0.0211(13) 0.0089(12)
C4B 0.0313(19) 0.0292(18) 0.0346(19) 0.0151(15) 0.0186(15) 0.0084(15)
N4B 0.0435(19) 0.0254(15) 0.056(2) 0.0147(15) 0.0366(16) 0.0101(14)
C4AB 0.0280(18) 0.0257(17) 0.0304(18) 0.0119(14) 0.0151(15) 0.0062(14)
N5B 0.0278(15) 0.0292(15) 0.0311(15) 0.0140(13) 0.0159(13) 0.0084(12)
C6B 0.0269(18) 0.0267(17) 0.0253(17) 0.0115(14) 0.0128(14) 0.0077(14)
C7B 0.0287(18) 0.0276(18) 0.0293(18) 0.0135(15) 0.0151(15) 0.0090(14)
N7B 0.046(2) 0.0232(17) 0.051(2) 0.0143(15) 0.0352(17) 0.0094(15)
N8B 0.0316(16) 0.0256(15) 0.0334(16) 0.0135(13) 0.0198(13) 0.0089(12)
C8AB 0.0274(18) 0.0260(17) 0.0287(17) 0.0139(14) 0.0138(14) 0.0077(14)
C9B 0.0292(18) 0.0291(18) 0.0344(19) 0.0144(15) 0.0212(15) 0.0099(15)
C10B 0.044(2) 0.031(2) 0.040(2) 0.0151(17) 0.0113(18) 0.0079(17)
C11B 0.042(2) 0.032(2) 0.049(2) 0.0084(19) 0.0130(19) 0.0002(18)
C12B 0.054(3) 0.028(2) 0.057(3) 0.0143(19) 0.034(2) 0.0044(18)
C13B 0.064(3) 0.040(2) 0.053(3) 0.030(2) 0.035(2) 0.020(2)
C14B 0.047(2) 0.032(2) 0.036(2) 0.0151(17) 0.0175(18) 0.0085(17)
C1C 0.0337(19) 0.0277(18) 0.0266(17) 0.0127(15) 0.0130(15) 0.0048(15)
O1C 0.0431(15) 0.0259(13) 0.0465(15) 0.0155(11) 0.0287(13) 0.0090(11)
C2C 0.035(2) 0.0343(19) 0.036(2) 0.0182(16) 0.0185(16) 0.0075(16)
O2C 0.0560(17) 0.0357(15) 0.0599(18) 0.0281(13) 0.0414(15) 0.0208(13)
C3C 0.042(2) 0.0291(18) 0.037(2) 0.0164(16) 0.0221(17) 0.0054(16)
C1D 0.0278(18) 0.0317(19) 0.0301(18) 0.0184(15) 0.0149(15) 0.0107(15)
O1D 0.0436(15) 0.0266(13) 0.0511(16) 0.0166(12) 0.0320(13) 0.0111(11)
C2D 0.0308(19) 0.0354(19) 0.0368(19) 0.0195(16) 0.0190(16) 0.0095(15)
O2D 0.0415(15) 0.0295(13) 0.0426(14) 0.0179(11) 0.0271(12) 0.0108(11)
C3D 0.035(2) 0.0278(18) 0.0343(19) 0.0157(15) 0.0177(16) 0.0057(15)
S1E 0.0561(7) 0.0367(6) 0.0458(6) 0.0183(5) 0.0233(5) 0.0063(5)
O1E 0.0465(17) 0.0378(15) 0.0500(17) 0.0132(13) 0.0221(14) 0.0009(13)
C1E 0.048(3) 0.048(3) 0.046(2) 0.017(2) 0.016(2) 0.002(2)
C2E 0.079(4) 0.068(3) 0.055(3) 0.016(3) 0.038(3) 0.023(3)
S1F 0.0437(8) 0.0373(8) 0.0445(8) 0.0150(6) 0.0184(7) 0.0036(6)

loop_
_atom_type_symbol
_atom_type_description
_atom_type_scat_dispersion_real
_atom_type_scat_dispersion_imag
_atom_type_scat_source
C C 0.0033 0.0016 'International Tables Vol C Tables 4.2.6.8 and 6.1.1.4'
H H 0.0000 0.0000 'International Tables Vol C Tables 4.2.6.8 and 6.1.1.4'
N N 0.0061 0.0033 'International Tables Vol C Tables 4.2.6.8 and 6.1.1.4'
O O 0.0106 0.0060 'International Tables Vol C Tables 4.2.6.8 and 6.1.1.4'
S S 0.1246 0.1234 'International Tables Vol C Tables 4.2.6.8 and 6.1.1.4'

loop_
_geom_angle_atom_site_label_1
_geom_angle_atom_site_label_2
_geom_angle_atom_site_label_3
_geom_angle
_geom_angle_site_symmetry_1
C2A N1A C8AA 120.0(3) .
C2A N1A H1XA 117(3) .
C8AA N1A H1XA 122(3) .
N2A C2A N3A 119.0(3) .
N2A C2A N1A 117.6(3) .
N3A C2A N1A 123.4(3) .
C2A N2A H3A 120.0 .
C2A N2A H2A 120.0 .
H3A N2A H2A 120.0 .
C2A N3A C4A 118.5(3) .
N4A C4A N3A 119.1(3) .
N4A C4A C4AA 120.3(3) .
N3A C4A C4AA 120.6(3) .
N5A C4AA C8AA 121.2(3) .
N5A C4AA C4A 120.2(3) .
C8AA C4AA C4A 118.6(3) .
C4A N4A H4A 120.0 .
C4A N4A H5A 120.0 .
H4A N4A H5A 120.0 .
C6A N5A C4AA 117.6(3) .
N5A C6A C7A 120.4(3) .
N5A C6A C9A 117.3(3) .
C7A C6A C9A 122.4(3) .
N7A C7A N8A 118.3(3) .
N7A C7A C6A 120.4(3) .
N8A C7A C6A 121.4(3) .
C7A N7A H6A 121(3) .
C7A N7A H7A 117(3) .
H6A N7A H7A 120(4) .
C7A N8A C8AA 116.1(3) .
N8A C8AA N1A 118.7(3) .
N8A C8AA C4AA 122.6(3) .
N1A C8AA C4AA 118.7(3) .
C14A C9A C10A 119.1(3) .
C14A C9A C6A 119.9(3) .
C10A C9A C6A 120.9(3) .
C11A C10A C9A 120.6(4) .
C11A C10A H10A 119.7 .
C9A C10A H10A 119.7 .
C10A C11A C12A 119.6(4) .
C10A C11A H11A 120.2 .
C12A C11A H11A 120.2 .
C13A C12A C11A 120.5(4) .
C13A C12A H12A 119.7 .
C11A C12A H12A 119.7 .
C12A C13A C14A 119.9(3) .
C12A C13A H13A 120.0 .
C14A C13A H13A 120.0 .
C9A C14A C13A 120.1(3) .
C9A C14A H14A 119.9 .
C13A C14A H14A 119.9 .
C2B N1B C8AB 119.5(3) .
C2B N1B H1XB 118(3) .
C8AB N1B H1XB 123(3) .
N2B C2B N3B 118.9(3) .
N2B C2B N1B 117.2(3) .
N3B C2B N1B 123.9(3) .
C2B N2B H3B 120.0 .
C2B N2B H2B 120.0 .
H3B N2B H2B 120.0 .
C4B N3B C2B 118.1(3) .
N4B C4B N3B 118.9(3) .
N4B C4B C4AB 119.8(3) .
N3B C4B C4AB 121.3(3) .
C4B N4B H4B 120.0 .
C4B N4B H5B 120.0 .
H4B N4B H5B 120.0 .
N5B C4AB C8AB 121.1(3) .
N5B C4AB C4B 120.2(3) .
C8AB C4AB C4B 118.7(3) .
C6B N5B C4AB 118.2(3) .
N5B C6B C7B 120.4(3) .
N5B C6B C9B 116.8(3) .
C7B C6B C9B 122.8(3) .
N7B C7B N8B 118.8(3) .
N7B C7B C6B 120.0(3) .
N8B C7B C6B 121.2(3) .
C7B N7B H6B 119(3) .
C7B N7B H7B 120(3) .
H6B N7B H7B 120(4) .
C7B N8B C8AB 116.5(3) .
N8B C8AB N1B 119.0(3) .
N8B C8AB C4AB 122.4(3) .
N1B C8AB C4AB 118.5(3) .
C10B C9B C14B 119.1(3) .
C10B C9B C6B 120.3(3) .
C14B C9B C6B 120.3(3) .
C9B C10B C11B 120.6(4) .
C9B C10B H10B 119.7 .
C11B C10B H10B 119.7 .
C12B C11B C10B 120.0(4) .
C12B C11B H11B 120.0 .
C10B C11B H11B 120.0 .
C11B C12B C13B 119.9(4) .
C11B C12B H12B 120.0 .
C13B C12B H12B 120.0 .
C12B C13B C14B 120.5(4) .
C12B C13B H13B 119.7 .
C14B C13B H13B 119.7 .
C13B C14B C9B 119.7(4) .
C13B C14B H14B 120.1 .
C9B C14B H14B 120.1 .
O2C C1C O1C 124.3(3) .
O2C C1C C2C 118.7(3) .
O1C C1C C2C 117.0(3) .
C1C C2C C3C 115.5(3) .
C1C C2C H1C 108.4 .
C3C C2C H1C 108.4 .
C1C C2C H2C 108.4 .
C3C C2C H2C 108.4 .
H1C C2C H2C 107.5 .
C3C C3C C2C 114.1(4) 2_656
C3C C3C H3C 108.7 2_656
C2C C3C H3C 108.7 .
C3C C3C H4C 108.7 2_656
C2C C3C H4C 108.7 .
H3C C3C H4C 107.6 .
O2D C1D O1D 124.7(3) .
O2D C1D C2D 118.3(3) .
O1D C1D C2D 117.0(3) .
C1D C2D C3D 112.7(3) .
C1D C2D H1D 109.1 .
C3D C2D H1D 109.1 .
C1D C2D H2D 109.1 .
C3D C2D H2D 109.1 .
H1D C2D H2D 107.8 .
C3D C3D C2D 113.8(4) 2_665
C3D C3D H3D 108.8 2_665
C2D C3D H3D 108.8 .
C3D C3D H4D 108.8 2_665
C2D C3D H4D 108.8 .
H3D C3D H4D 107.7 .
O1E S1E C1E 105.73(19) .
O1E S1E C2E 105.9(2) .
C1E S1E C2E 98.2(2) .
S1E C1E H1E 109.5 .
S1E C1E H2E 109.5 .
H1E C1E H2E 109.5 .
S1E C1E H3E 109.5 .
H1E C1E H3E 109.5 .
H2E C1E H3E 109.5 .
S1E C2E H4E 109.5 .
S1E C2E H5E 109.5 .
H4E C2E H5E 109.5 .
S1E C2E H6E 109.5 .
H4E C2E H6E 109.5 .
H5E C2E H6E 109.5 .
O1F S1F C2F 103.9(3) .
O1F S1F C1F 101.9(3) .
C2F S1F C1F 99.0(3) .
S1F C1F H1F 109.5 .
S1F C1F H2F 109.5 .
H1F C1F H2F 109.5 .
S1F C1F H3F 109.5 .
H1F C1F H3F 109.5 .
H2F C1F H3F 109.5 .
S1F C2F H4F 109.5 .
S1F C2F H5F 109.5 .
H4F C2F H5F 109.5 .
S1F C2F H6F 109.5 .
H4F C2F H6F 109.5 .
H5F C2F H6F 109.5 .
O1F' S1F' C2F' 96.2(7) .
O1F' S1F' C1F' 98.6(8) .
C2F' S1F' C1F' 96.6(7) .
S1F' C1F' H1F' 109.5 .
S1F' C1F' H2F' 109.5 .
H1F' C1F' H2F' 109.5 .
S1F' C1F' H3F' 109.5 .
H1F' C1F' H3F' 109.5 .
H2F' C1F' H3F' 109.5 .
S1F' C2F' H4F' 109.5 .
S1F' C2F' H5F' 109.5 .
H4F' C2F' H5F' 109.5 .
S1F' C2F' H6F' 109.5 .
H4F' C2F' H6F' 109.5 .
H5F' C2F' H6F' 109.5 .

loop_
_geom_bond_atom_site_label_1
_geom_bond_atom_site_label_2
_geom_bond_distance
_geom_bond_site_symmetry_2
N1A C2A 1.361(4) .
N1A C8AA 1.372(4) .
N1A H1XA 0.83(4) .
C2A N2A 1.317(4) .
C2A N3A 1.341(4) .
N2A H3A 0.8800 .
N2A H2A 0.8800 .
N3A C4A 1.348(4) .
C4A N4A 1.314(4) .
C4A C4AA 1.435(4) .
C4AA N5A 1.362(4) .
C4AA C8AA 1.389(5) .
N4A H4A 0.8800 .
N4A H5A 0.8800 .
N5A C6A 1.311(4) .
C6A C7A 1.455(5) .
C6A C9A 1.487(5) .
C7A N7A 1.329(4) .
C7A N8A 1.339(4) .
N7A H6A 0.84(4) .
N7A H7A 0.81(5) .
N8A C8AA 1.340(4) .
C9A C14A 1.389(5) .
C9A C10A 1.393(5) .
C10A C11A 1.381(5) .
C10A H10A 0.9500 .
C11A C12A 1.383(6) .
C11A H11A 0.9500 .
C12A C13A 1.376(6) .
C12A H12A 0.9500 .
C13A C14A 1.391(5) .
C13A H13A 0.9500 .
C14A H14A 0.9500 .
N1B C2B 1.367(4) .
N1B C8AB 1.376(4) .
N1B H1XB 0.92(6) .
C2B N2B 1.321(4) .
C2B N3B 1.345(4) .
N2B H3B 0.8800 .
N2B H2B 0.8800 .
N3B C4B 1.336(4) .
C4B N4B 1.328(4) .
C4B C4AB 1.432(5) .
N4B H4B 0.8800 .
N4B H5B 0.8800 .
C4AB N5B 1.358(4) .
C4AB C8AB 1.391(5) .
N5B C6B 1.307(4) .
C6B C7B 1.456(5) .
C6B C9B 1.484(5) .
C7B N7B 1.330(4) .
C7B N8B 1.339(4) .
N7B H6B 0.83(4) .
N7B H7B 0.86(5) .
N8B C8AB 1.345(4) .
C9B C10B 1.376(5) .
C9B C14B 1.398(5) .
C10B C11B 1.389(5) .
C10B H10B 0.9500 .
C11B C12B 1.373(6) .
C11B H11B 0.9500 .
C12B C13B 1.376(6) .
C12B H12B 0.9500 .
C13B C14B 1.385(5) .
C13B H13B 0.9500 .
C14B H14B 0.9500 .
C1C O2C 1.251(4) .
C1C O1C 1.266(4) .
C1C C2C 1.518(5) .
C2C C3C 1.534(5) .
C2C H1C 0.9900 .
C2C H2C 0.9900 .
C3C C3C 1.510(7) 2_656
C3C H3C 0.9900 .
C3C H4C 0.9900 .
C1D O2D 1.253(4) .
C1D O1D 1.265(4) .
C1D C2D 1.525(5) .
C2D C3D 1.532(5) .
C2D H1D 0.9900 .
C2D H2D 0.9900 .
C3D C3D 1.525(7) 2_665
C3D H3D 0.9900 .
C3D H4D 0.9900 .
S1E O1E 1.497(3) .
S1E C1E 1.780(4) .
S1E C2E 1.791(5) .
C1E H1E 0.9800 .
C1E H2E 0.9800 .
C1E H3E 0.9800 .
C2E H4E 0.9800 .
C2E H5E 0.9800 .
C2E H6E 0.9800 .
S1F O1F 1.605(6) .
S1F C2F 1.773(6) .
S1F C1F 1.794(6) .
C1F H1F 0.9800 .
C1F H2F 0.9800 .
C1F H3F 0.9800 .
C2F H4F 0.9800 .
C2F H5F 0.9800 .
C2F H6F 0.9800 .
S1F' O1F' 1.507(11) .
S1F' C2F' 1.800(11) .
S1F' C1F' 1.821(12) .
C1F' H1F' 0.9800 .
C1F' H2F' 0.9800 .
C1F' H3F' 0.9800 .
C2F' H4F' 0.9800 .
C2F' H5F' 0.9800 .
C2F' H6F' 0.9800 .

loop_
_geom_torsion_atom_site_label_1
_geom_torsion_atom_site_label_2
_geom_torsion_atom_site_label_3
_geom_torsion_atom_site_label_4
_geom_torsion
_geom_torsion_site_symmetry_4
C8AA N1A C2A N2A 179.7(3) .
C8AA N1A C2A N3A -2.0(5) .
N2A C2A N3A C4A 179.5(3) .
N1A C2A N3A C4A 1.3(5) .
C2A N3A C4A N4A -177.5(3) .
C2A N3A C4A C4AA 2.4(5) .
N4A C4A C4AA N5A -7.7(5) .
N3A C4A C4AA N5A 172.3(3) .
N4A C4A C4AA C8AA 174.6(3) .
N3A C4A C4AA C8AA -5.4(5) .
C8AA C4AA N5A C6A -2.0(5) .
C4A C4AA N5A C6A -179.6(3) .
C4AA N5A C6A C7A -5.7(5) .
C4AA N5A C6A C9A 173.5(3) .
N5A C6A C7A N7A -170.9(3) .
C9A C6A C7A N7A 10.0(5) .
N5A C6A C7A N8A 9.1(5) .
C9A C6A C7A N8A -170.1(3) .
N7A C7A N8A C8AA 176.1(3) .
C6A C7A N8A C8AA -3.8(5) .
C7A N8A C8AA N1A 176.4(3) .
C7A N8A C8AA C4AA -4.0(5) .
C2A N1A C8AA N8A 178.5(3) .
C2A N1A C8AA C4AA -1.1(5) .
N5A C4AA C8AA N8A 7.4(5) .
C4A C4AA C8AA N8A -175.0(3) .
N5A C4AA C8AA N1A -173.1(3) .
C4A C4AA C8AA N1A 4.6(5) .
N5A C6A C9A C14A -113.9(4) .
C7A C6A C9A C14A 65.3(4) .
N5A C6A C9A C10A 61.2(4) .
C7A C6A C9A C10A -119.6(4) .
C14A C9A C10A C11A 0.0(5) .
C6A C9A C10A C11A -175.1(3) .
C9A C10A C11A C12A 1.6(6) .
C10A C11A C12A C13A -1.6(6) .
C11A C12A C13A C14A -0.1(5) .
C10A C9A C14A C13A -1.7(5) .
C6A C9A C14A C13A 173.5(3) .
C12A C13A C14A C9A 1.7(5) .
C8AB N1B C2B N2B -177.7(3) .
C8AB N1B C2B N3B 1.1(5) .
N2B C2B N3B C4B 178.2(3) .
N1B C2B N3B C4B -0.6(5) .
C2B N3B C4B N4B -177.5(3) .
C2B N3B C4B C4AB 0.9(5) .
N4B C4B C4AB N5B -1.7(5) .
N3B C4B C4AB N5B -180.0(3) .
N4B C4B C4AB C8AB 176.6(3) .
N3B C4B C4AB C8AB -1.7(5) .
C8AB C4AB N5B C6B -0.6(5) .
C4B C4AB N5B C6B 177.6(3) .
C4AB N5B C6B C7B -2.7(5) .
C4AB N5B C6B C9B 178.0(3) .
N5B C6B C7B N7B -175.1(3) .
C9B C6B C7B N7B 4.2(5) .
N5B C6B C7B N8B 4.3(5) .
C9B C6B C7B N8B -176.4(3) .
N7B C7B N8B C8AB 177.2(3) .
C6B C7B N8B C8AB -2.3(5) .
C7B N8B C8AB N1B -178.8(3) .
C7B N8B C8AB C4AB -1.1(5) .
C2B N1B C8AB N8B 175.9(3) .
C2B N1B C8AB C4AB -1.9(5) .
N5B C4AB C8AB N8B 2.7(5) .
C4B C4AB C8AB N8B -175.6(3) .
N5B C4AB C8AB N1B -179.6(3) .
C4B C4AB C8AB N1B 2.1(5) .
N5B C6B C9B C10B 91.3(4) .
C7B C6B C9B C10B -88.0(4) .
N5B C6B C9B C14B -83.3(4) .
C7B C6B C9B C14B 97.4(4) .
C14B C9B C10B C11B 1.7(6) .
C6B C9B C10B C11B -173.0(3) .
C9B C10B C11B C12B -0.3(6) .
C10B C11B C12B C13B -1.6(6) .
C11B C12B C13B C14B 2.1(6) .
C12B C13B C14B C9B -0.8(6) .
C10B C9B C14B C13B -1.1(5) .
C6B C9B C14B C13B 173.5(3) .
O2C C1C C2C C3C 37.8(5) .
O1C C1C C2C C3C -144.7(3) .
C1C C2C C3C C3C 66.6(5) 2_656
O2D C1D C2D C3D -58.8(4) .
O1D C1D C2D C3D 121.4(3) .
C1D C2D C3D C3D -58.9(5) 2_665
